data_4506805
loop_
_publ_author_name
'Vangala, Venu R.'
'Chow, Pui Shan'
'Tan, Reginald B. H.'

_publ_section_title
;
 Co-Crystals and Co-Crystal Hydrates of the Antibiotic Nitrofurantoin:
 Structural Studies and Physicochemical Properties
;
_journal_issue 12
_journal_name_full 'Crystal Growth &amp; Design'
_journal_page_first 5925
_journal_paper_doi 10.1021/cg300887p
_journal_volume 12
_journal_year 2012
_chemical_formula_sum 'C28 H28 N10 O12'
_chemical_formula_weight 696.60
_chemical_name_common
;
 1:1:1 Cocrystal of nitrofurantoin, 4,4'-bipyridyl ethane and water
;
_chemical_name_systematic
;
 1:0.5:1 Cocrystal of nitrofurantoin, 4,4'-bipyridyl ethane and water
;
_space_group_IT_number 2
_symmetry_cell_setting triclinic
_symmetry_space_group_name_Hall '-P 1'
_symmetry_space_group_name_H-M 'P -1'
_atom_sites_solution_hydrogens geom
_atom_sites_solution_primary direct
_atom_sites_solution_secondary difmap
_audit_creation_method SHELXL-97
_cell_angle_alpha 106.54(3)
_cell_angle_beta 93.68(3)
_cell_angle_gamma 100.76(3)
_cell_formula_units_Z 2
_cell_length_a 6.4093(13)
_cell_length_b 13.597(3)
_cell_length_c 19.138(4)
_cell_measurement_reflns_used 3464
_cell_measurement_temperature 110(2)
_cell_measurement_theta_max 31.1000
_cell_measurement_theta_min 2.2124
_cell_volume 1558.5(7)
_computing_cell_refinement 'CrystalClear (Rigaku Inc., 2007)'
_computing_data_collection 'CrystalClear (Rigaku Inc., 2007)'
_computing_data_reduction 'CrystalClear (Rigaku Inc., 2007)'
_computing_structure_refinement 'SHELXL-97 (Sheldrick, 1997)'
_computing_structure_solution 'SHELXS-97 (Sheldrick, 1990)'
_diffrn_ambient_temperature 110(2)
_diffrn_measured_fraction_theta_full 0.992
_diffrn_measured_fraction_theta_max 0.992
_diffrn_measurement_device_type 'Rigaku Saturn CCD area detector'
_diffrn_measurement_method '\w scans'
_diffrn_radiation_monochromator graphite
_diffrn_radiation_source 'fine-focus sealed tube'
_diffrn_radiation_type MoK\a
_diffrn_radiation_wavelength 0.71073
_diffrn_reflns_av_R_equivalents 0.0477
_diffrn_reflns_av_sigmaI/netI 0.0477
_diffrn_reflns_limit_h_max 6
_diffrn_reflns_limit_h_min -7
_diffrn_reflns_limit_k_max 15
_diffrn_reflns_limit_k_min -15
_diffrn_reflns_limit_l_max 22
_diffrn_reflns_limit_l_min -22
_diffrn_reflns_number 17186
_diffrn_reflns_theta_full 24.25
_diffrn_reflns_theta_max 24.25
_diffrn_reflns_theta_min 1.65
_exptl_absorpt_coefficient_mu 0.119
_exptl_absorpt_correction_T_max 0.9871
_exptl_absorpt_correction_T_min 0.9619
_exptl_absorpt_correction_type multi-scan
_exptl_absorpt_process_details '(SADABS, Rigaku 2007)'
_exptl_crystal_colour Yellow
_exptl_crystal_density_diffrn 1.485
_exptl_crystal_density_method 'not measured'
_exptl_crystal_description Block
_exptl_crystal_F_000 724
_exptl_crystal_size_max 0.33
_exptl_crystal_size_mid 0.11
_exptl_crystal_size_min 0.11
_refine_diff_density_max 0.360
_refine_diff_density_min -0.269
_refine_diff_density_rms 0.065
_refine_ls_extinction_method none
_refine_ls_goodness_of_fit_ref 1.203
_refine_ls_hydrogen_treatment mixed
_refine_ls_matrix_type full
_refine_ls_number_parameters 491
_refine_ls_number_reflns 5002
_refine_ls_number_restraints 1
_refine_ls_restrained_S_all 1.203
_refine_ls_R_factor_all 0.0949
_refine_ls_R_factor_gt 0.0783
_refine_ls_shift/su_max 0.000
_refine_ls_shift/su_mean 0.000
_refine_ls_structure_factor_coef Fsqd
_refine_ls_weighting_details 'calc w=1/[\s^2^(Fo^2^)+(0.0815P)^2^+0.8581P] where P=(Fo^2^+2Fc^2^)/3'
_refine_ls_weighting_scheme calc
_refine_ls_wR_factor_gt 0.1764
_refine_ls_wR_factor_ref 0.1885
_reflns_number_gt 4193
_reflns_number_total 5002
_reflns_threshold_expression >2sigma(I)
_cod_data_source_file cg300887p_si_001.cif
_cod_data_source_block NF-4,4'-bipyridylethane-H2O(1:0.5:1)
_cod_depositor_comments
;
The following automatic conversions were performed:

'_symmetry_cell_setting' value 'Triclinic' changed to 'triclinic'
according to /home/saulius/struct/CIF-dictionaries/cif_core.dic
dictionary named 'cif_core.dic' version 2.4.2 from 2011-04-26.

Automatic conversion script
Id: cif_fix_values 1891 2012-01-12 08:04:46Z andrius 
;
_cod_original_cell_volume 1558.3(5)
_cod_original_sg_symbol_H-M P-1
_cod_database_code 4506805

loop_
_symmetry_equiv_pos_as_xyz
'x, y, z'
'-x, -y, -z'

loop_
_atom_site_label
_atom_site_type_symbol
_atom_site_fract_x
_atom_site_fract_y
_atom_site_fract_z
_atom_site_U_iso_or_equiv
_atom_site_adp_type
_atom_site_occupancy
_atom_site_symmetry_multiplicity
_atom_site_calc_flag
_atom_site_refinement_flags
O6 O 0.4626(3) 0.78547(18) 0.17090(13) 0.0295(6) Uani 1 1 d .
O10 O 0.7878(4) 0.59065(19) -0.03915(14) 0.0351(6) Uani 1 1 d .
N9 N 0.5339(4) 0.4971(2) -0.13993(16) 0.0277(7) Uani 1 1 d .
O7 O 0.7727(4) 0.8971(2) 0.27473(14) 0.0368(6) Uani 1 1 d .
O9 O 0.2117(4) 0.4217(2) -0.21363(14) 0.0372(6) Uani 1 1 d .
O8 O 0.5478(4) 0.9626(2) 0.34636(14) 0.0415(7) Uani 1 1 d .
N8 N 0.4242(4) 0.5885(2) -0.03883(15) 0.0283(7) Uani 1 1 d .
N6 N 0.5900(5) 0.9050(2) 0.28853(16) 0.0337(7) Uani 1 1 d .
N7 N 0.4427(4) 0.6531(2) 0.03157(16) 0.0291(7) Uani 1 1 d .
C15 C 0.2689(5) 0.7405(3) 0.12823(19) 0.0287(8) Uani 1 1 d .
C18 C 0.4137(5) 0.8462(3) 0.23502(19) 0.0293(8) Uani 1 1 d .
C21 C 0.3171(5) 0.4781(3) -0.15623(19) 0.0292(8) Uani 1 1 d .
C22 C 0.2286(5) 0.5387(3) -0.08965(19) 0.0294(8) Uani 1 1 d .
H22A H 0.1555 0.5914 -0.1009 0.035 Uiso 1 1 calc R
H22B H 0.1284 0.4913 -0.0702 0.035 Uiso 1 1 calc R
C16 C 0.1080(5) 0.7725(3) 0.16492(19) 0.0291(8) Uani 1 1 d .
H16A H -0.0402 0.7525 0.1470 0.035 Uiso 1 1 calc R
C20 C 0.6041(5) 0.5626(3) -0.06901(19) 0.0286(8) Uani 1 1 d .
C19 C 0.2672(6) 0.6730(3) 0.05545(19) 0.0301(8) Uani 1 1 d .
H19A H 0.1353 0.6426 0.0245 0.036 Uiso 1 1 calc R
C17 C 0.2020(6) 0.8416(3) 0.2354(2) 0.0332(9) Uani 1 1 d .
H17A H 0.1313 0.8767 0.2740 0.040 Uiso 1 1 calc R
O1 O 0.8345(4) 0.10647(18) 0.25548(13) 0.0299(6) Uani 1 1 d .
O4 O 0.2627(4) -0.07318(19) 0.04042(13) 0.0345(6) Uani 1 1 d .
O5 O 0.6324(4) -0.25232(19) -0.13156(13) 0.0355(6) Uani 1 1 d .
N4 N 0.4009(5) -0.1746(2) -0.05800(16) 0.0278(7) Uani 1 1 d .
O2 O 0.6651(4) 0.1988(2) 0.37096(14) 0.0392(6) Uani 1 1 d .
N3 N 0.6187(4) -0.0900(2) 0.04522(15) 0.0286(7) Uani 1 1 d .
O3 O 0.9787(4) 0.2650(2) 0.43623(14) 0.0436(7) Uani 1 1 d .
N2 N 0.6820(5) -0.0225(2) 0.11427(16) 0.0307(7) Uani 1 1 d .
N1 N 0.8610(5) 0.2120(2) 0.37867(16) 0.0317(7) Uani 1 1 d .
C4 C 0.9632(5) 0.1632(3) 0.31885(19) 0.0301(8) Uani 1 1 d .
C8 C 0.7515(5) -0.1424(3) -0.00517(19) 0.0305(8) Uani 1 1 d .
H8A H 0.8115 -0.1934 0.0135 0.037 Uiso 1 1 calc R
H8B H 0.8699 -0.0914 -0.0144 0.037 Uiso 1 1 calc R
C1 C 0.9724(5) 0.0652(3) 0.20902(19) 0.0277(8) Uani 1 1 d .
C7 C 0.5932(5) -0.1970(3) -0.0732(2) 0.0315(8) Uani 1 1 d .
C2 C 1.1770(5) 0.0958(3) 0.2426(2) 0.0315(8) Uani 1 1 d .
H2A H 1.3004 0.0780 0.2216 0.038 Uiso 1 1 calc R
C6 C 0.4094(5) -0.1082(3) 0.0132(2) 0.0290(8) Uani 1 1 d .
C5 C 0.8854(5) -0.0032(3) 0.13696(19) 0.0303(8) Uani 1 1 d .
H5A H 0.9781 -0.0349 0.1052 0.036 Uiso 1 1 calc R
C3 C 1.1714(6) 0.1590(3) 0.3147(2) 0.0348(9) Uani 1 1 d .
H3A H 1.2885 0.1915 0.3524 0.042 Uiso 1 1 calc R
O12 O 0.9477(4) 0.2808(2) 0.15868(15) 0.0395(7) Uani 1 1 d D
O11 O 0.2286(5) 0.5878(2) 0.24364(16) 0.0411(7) Uani 1 1 d .
N10 N 0.8457(5) 0.3946(2) 0.29398(17) 0.0374(8) Uani 1 1 d .
C24 C 0.8616(5) 0.5189(3) 0.4129(2) 0.0340(9) Uani 1 1 d .
H24A H 0.9473 0.5711 0.4538 0.041 Uiso 1 1 calc R
C23 C 0.6421(6) 0.4908(3) 0.41290(19) 0.0329(8) Uani 1 1 d .
C28 C 0.5301(7) 0.5377(3) 0.4770(2) 0.0354(9) Uani 1 1 d .
C27 C 0.5281(6) 0.4139(3) 0.3512(2) 0.0391(9) Uani 1 1 d .
H27A H 0.3770 0.3925 0.3479 0.047 Uiso 1 1 calc R
C26 C 0.6361(6) 0.3684(3) 0.2943(2) 0.0381(9) Uani 1 1 d .
H26A H 0.5548 0.3150 0.2530 0.046 Uiso 1 1 calc R
C25 C 0.9555(6) 0.4705(3) 0.3530(2) 0.0367(9) Uani 1 1 d .
H25A H 1.1056 0.4921 0.3538 0.044 Uiso 1 1 calc R
N5 N 0.4518(5) 0.7134(2) 0.38269(17) 0.0360(7) Uani 1 1 d .
C13 C 0.8229(6) 0.7976(3) 0.4072(2) 0.0335(8) Uani 1 1 d .
H13A H 0.9614 0.8005 0.3918 0.040 Uiso 1 1 calc R
C12 C 0.6513(6) 0.7234(3) 0.3647(2) 0.0343(9) Uani 1 1 d .
H12C H 0.6759 0.6765 0.3202 0.041 Uiso 1 1 calc R
C10 C 0.5876(6) 0.8574(3) 0.4922(2) 0.0350(9) Uani 1 1 d .
H10A H 0.5589 0.9027 0.5368 0.042 Uiso 1 1 calc R
C11 C 0.4252(6) 0.7803(3) 0.4467(2) 0.0370(9) Uani 1 1 d .
H11C H 0.2858 0.7741 0.4614 0.044 Uiso 1 1 calc R
C9 C 0.7940(6) 0.8686(3) 0.4726(2) 0.0340(9) Uani 1 1 d .
C14 C 0.9744(7) 0.9555(3) 0.5174(2) 0.0396(10) Uani 1 1 d .
H9 H 0.635(6) 0.465(3) -0.176(2) 0.057(12) Uiso 1 1 d .
H4 H 0.279(5) -0.196(3) -0.0890(19) 0.025(9) Uiso 1 1 d .
H28B H 0.387(6) 0.557(3) 0.461(2) 0.041(10) Uiso 1 1 d .
H14B H 0.932(6) 0.986(3) 0.570(2) 0.048(11) Uiso 1 1 d .
H11B H 0.083(8) 0.587(3) 0.239(3) 0.068(15) Uiso 1 1 d .
H28A H 0.624(6) 0.600(3) 0.506(2) 0.043(11) Uiso 1 1 d .
H11A H 0.282(9) 0.624(5) 0.289(3) 0.10(2) Uiso 1 1 d .
H12B H 1.092(10) 0.274(5) 0.155(3) 0.11(2) Uiso 1 1 d .
H14A H 1.097(6) 0.936(3) 0.525(2) 0.033(10) Uiso 1 1 d .
H12A H 0.941(8) 0.317(4) 0.2038(14) 0.087(19) Uiso 1 1 d D

loop_
_atom_site_aniso_label
_atom_site_aniso_U_11
_atom_site_aniso_U_22
_atom_site_aniso_U_33
_atom_site_aniso_U_23
_atom_site_aniso_U_13
_atom_site_aniso_U_12
O6 0.0264(13) 0.0321(13) 0.0286(14) 0.0056(11) 0.0046(11) 0.0078(10)
O10 0.0220(14) 0.0411(15) 0.0383(15) 0.0071(12) 0.0010(11) 0.0060(11)
N9 0.0215(16) 0.0315(16) 0.0299(17) 0.0074(13) 0.0028(13) 0.0080(12)
O7 0.0280(14) 0.0443(16) 0.0383(16) 0.0128(12) 0.0037(12) 0.0078(11)
O9 0.0294(14) 0.0435(16) 0.0327(15) 0.0039(12) -0.0009(12) 0.0065(11)
O8 0.0487(16) 0.0391(15) 0.0335(16) 0.0029(12) 0.0091(13) 0.0128(12)
N8 0.0261(16) 0.0300(16) 0.0237(16) 0.0025(13) 0.0014(12) 0.0026(12)
N6 0.0372(19) 0.0355(18) 0.0310(18) 0.0119(14) 0.0061(14) 0.0106(14)
N7 0.0249(16) 0.0329(17) 0.0310(17) 0.0120(13) 0.0036(13) 0.0062(13)
C15 0.0215(18) 0.0303(19) 0.035(2) 0.0122(16) 0.0029(16) 0.0039(14)
C18 0.031(2) 0.0297(19) 0.0235(19) 0.0037(15) 0.0014(15) 0.0055(15)
C21 0.030(2) 0.0281(19) 0.030(2) 0.0093(16) 0.0003(16) 0.0066(15)
C22 0.0237(18) 0.034(2) 0.029(2) 0.0071(16) 0.0026(15) 0.0062(15)
C16 0.0231(18) 0.0327(19) 0.031(2) 0.0094(16) 0.0024(15) 0.0052(15)
C20 0.025(2) 0.0291(19) 0.033(2) 0.0114(16) 0.0052(16) 0.0054(15)
C19 0.0270(19) 0.032(2) 0.028(2) 0.0078(16) 0.0002(15) 0.0030(15)
C17 0.038(2) 0.032(2) 0.033(2) 0.0109(17) 0.0109(17) 0.0144(16)
O1 0.0286(13) 0.0323(13) 0.0261(13) 0.0050(11) 0.0011(10) 0.0068(10)
O4 0.0281(13) 0.0412(15) 0.0371(15) 0.0102(12) 0.0101(12) 0.0150(11)
O5 0.0329(14) 0.0410(15) 0.0296(15) 0.0026(12) 0.0040(11) 0.0130(11)
N4 0.0233(16) 0.0347(17) 0.0269(17) 0.0085(13) 0.0040(14) 0.0108(13)
O2 0.0311(15) 0.0451(16) 0.0394(16) 0.0077(12) 0.0083(12) 0.0102(12)
N3 0.0271(16) 0.0340(17) 0.0237(16) 0.0052(13) 0.0038(13) 0.0095(13)
O3 0.0470(16) 0.0455(16) 0.0282(15) 0.0002(13) -0.0050(13) 0.0056(13)
N2 0.0343(18) 0.0295(16) 0.0277(17) 0.0060(13) 0.0030(13) 0.0095(13)
N1 0.0320(18) 0.0334(17) 0.0284(18) 0.0058(14) 0.0033(14) 0.0096(13)
C4 0.031(2) 0.032(2) 0.025(2) 0.0072(16) -0.0015(16) 0.0059(15)
C8 0.0265(19) 0.032(2) 0.032(2) 0.0056(16) 0.0085(16) 0.0090(15)
C1 0.0254(19) 0.0313(19) 0.030(2) 0.0115(16) 0.0087(16) 0.0106(15)
C7 0.028(2) 0.0282(19) 0.037(2) 0.0109(17) 0.0058(16) 0.0008(15)
C2 0.0263(19) 0.032(2) 0.037(2) 0.0100(16) 0.0052(16) 0.0075(15)
C6 0.029(2) 0.0264(18) 0.033(2) 0.0119(16) 0.0057(16) 0.0035(15)
C5 0.028(2) 0.036(2) 0.030(2) 0.0110(16) 0.0102(16) 0.0110(15)
C3 0.028(2) 0.040(2) 0.036(2) 0.0122(17) -0.0027(16) 0.0046(16)
O12 0.0346(16) 0.0510(18) 0.0300(16) 0.0062(13) 0.0046(12) 0.0111(13)
O11 0.0277(16) 0.0525(18) 0.0363(17) 0.0023(14) 0.0044(13) 0.0089(12)
N10 0.0383(19) 0.0423(19) 0.0353(19) 0.0140(15) 0.0072(15) 0.0131(15)
C24 0.032(2) 0.035(2) 0.030(2) 0.0061(16) -0.0012(16) 0.0027(16)
C23 0.042(2) 0.030(2) 0.029(2) 0.0108(16) 0.0048(17) 0.0101(16)
C28 0.040(2) 0.032(2) 0.032(2) 0.0050(17) 0.0059(18) 0.0080(18)
C27 0.038(2) 0.043(2) 0.038(2) 0.0134(19) 0.0047(18) 0.0118(18)
C26 0.037(2) 0.044(2) 0.029(2) 0.0060(17) 0.0017(17) 0.0098(18)
C25 0.035(2) 0.037(2) 0.034(2) 0.0053(18) 0.0032(17) 0.0058(17)
N5 0.0364(18) 0.0373(18) 0.0325(18) 0.0090(15) -0.0012(14) 0.0078(14)
C13 0.030(2) 0.038(2) 0.031(2) 0.0065(17) 0.0034(16) 0.0089(16)
C12 0.039(2) 0.037(2) 0.029(2) 0.0094(17) 0.0055(17) 0.0132(17)
C10 0.043(2) 0.035(2) 0.027(2) 0.0051(16) 0.0071(17) 0.0135(17)
C11 0.039(2) 0.042(2) 0.030(2) 0.0085(18) 0.0058(17) 0.0142(18)
C9 0.037(2) 0.033(2) 0.031(2) 0.0108(17) -0.0005(17) 0.0054(16)
C14 0.040(2) 0.040(2) 0.034(2) 0.0079(18) -0.0048(19) 0.0029(19)

loop_
_atom_type_symbol
_atom_type_description
_atom_type_scat_dispersion_real
_atom_type_scat_dispersion_imag
_atom_type_scat_source
C C 0.0033 0.0016 'International Tables Vol C Tables 4.2.6.8 and 6.1.1.4'
H H 0.0000 0.0000 'International Tables Vol C Tables 4.2.6.8 and 6.1.1.4'
N N 0.0061 0.0033 'International Tables Vol C Tables 4.2.6.8 and 6.1.1.4'
O O 0.0106 0.0060 'International Tables Vol C Tables 4.2.6.8 and 6.1.1.4'

loop_
_geom_angle_atom_site_label_1
_geom_angle_atom_site_label_2
_geom_angle_atom_site_label_3
_geom_angle
_geom_angle_site_symmetry_1
_geom_angle_site_symmetry_3
C18 O6 C15 104.7(2) . .
C21 N9 C20 112.3(3) . .
C21 N9 H9 124(2) . .
C20 N9 H9 124(2) . .
N7 N8 C20 120.2(3) . .
N7 N8 C22 127.5(3) . .
C20 N8 C22 112.3(3) . .
O7 N6 O8 124.5(3) . .
O7 N6 C18 119.0(3) . .
O8 N6 C18 116.5(3) . .
C19 N7 N8 116.1(3) . .
C16 C15 O6 110.5(3) . .
C16 C15 C19 131.2(3) . .
O6 C15 C19 118.3(3) . .
C17 C18 O6 113.0(3) . .
C17 C18 N6 131.0(3) . .
O6 C18 N6 116.0(3) . .
O9 C21 N9 126.5(3) . .
O9 C21 C22 125.6(3) . .
N9 C21 C22 107.9(3) . .
N8 C22 C21 101.1(3) . .
N8 C22 H22A 111.6 . .
C21 C22 H22A 111.6 . .
N8 C22 H22B 111.6 . .
C21 C22 H22B 111.6 . .
H22A C22 H22B 109.4 . .
C15 C16 C17 107.3(3) . .
C15 C16 H16A 126.3 . .
C17 C16 H16A 126.3 . .
O10 C20 N8 126.9(3) . .
O10 C20 N9 126.6(3) . .
N8 C20 N9 106.5(3) . .
N7 C19 C15 120.6(3) . .
N7 C19 H19A 119.7 . .
C15 C19 H19A 119.7 . .
C18 C17 C16 104.5(3) . .
C18 C17 H17A 127.7 . .
C16 C17 H17A 127.7 . .
C4 O1 C1 104.1(3) . .
C7 N4 C6 112.5(3) . .
C7 N4 H4 126(2) . .
C6 N4 H4 121(2) . .
N2 N3 C6 120.2(3) . .
N2 N3 C8 127.5(3) . .
C6 N3 C8 112.1(3) . .
C5 N2 N3 115.6(3) . .
O2 N1 O3 124.5(3) . .
O2 N1 C4 118.9(3) . .
O3 N1 C4 116.6(3) . .
C3 C4 O1 112.9(3) . .
C3 C4 N1 130.4(3) . .
O1 C4 N1 116.6(3) . .
N3 C8 C7 101.8(3) . .
N3 C8 H8A 111.4 . .
C7 C8 H8A 111.4 . .
N3 C8 H8B 111.4 . .
C7 C8 H8B 111.4 . .
H8A C8 H8B 109.3 . .
C2 C1 O1 111.0(3) . .
C2 C1 C5 130.4(3) . .
O1 C1 C5 118.5(3) . .
O5 C7 N4 126.4(3) . .
O5 C7 C8 125.9(3) . .
N4 C7 C8 107.7(3) . .
C1 C2 C3 106.8(3) . .
C1 C2 H2A 126.6 . .
C3 C2 H2A 126.6 . .
O4 C6 N3 127.8(3) . .
O4 C6 N4 126.4(3) . .
N3 C6 N4 105.9(3) . .
N2 C5 C1 121.3(3) . .
N2 C5 H5A 119.4 . .
C1 C5 H5A 119.4 . .
C4 C3 C2 105.1(3) . .
C4 C3 H3A 127.4 . .
C2 C3 H3A 127.4 . .
H12B O12 H12A 107(5) . .
H11B O11 H11A 107(5) . .
C26 N10 C25 116.4(3) . .
C25 C24 C23 119.8(3) . .
C25 C24 H24A 120.1 . .
C23 C24 H24A 120.1 . .
C27 C23 C24 116.7(3) . .
C27 C23 C28 120.6(3) . .
C24 C23 C28 122.7(3) . .
C23 C28 C28 112.3(4) . 2_666
C23 C28 H28B 113(2) . .
C28 C28 H28B 106(2) 2_666 .
C23 C28 H28A 107(2) . .
C28 C28 H28A 111(2) 2_666 .
H28B C28 H28A 108(3) . .
C26 C27 C23 119.5(4) . .
C26 C27 H27A 120.2 . .
C23 C27 H27A 120.2 . .
N10 C26 C27 124.1(4) . .
N10 C26 H26A 117.9 . .
C27 C26 H26A 117.9 . .
N10 C25 C24 123.5(3) . .
N10 C25 H25A 118.3 . .
C24 C25 H25A 118.3 . .
C12 N5 C11 116.1(3) . .
C12 C13 C9 120.2(3) . .
C12 C13 H13A 119.9 . .
C9 C13 H13A 119.9 . .
N5 C12 C13 123.6(3) . .
N5 C12 H12C 118.2 . .
C13 C12 H12C 118.2 . .
C11 C10 C9 119.5(3) . .
C11 C10 H10A 120.2 . .
C9 C10 H10A 120.2 . .
N5 C11 C10 124.1(3) . .
N5 C11 H11C 118.0 . .
C10 C11 H11C 118.0 . .
C10 C9 C13 116.5(3) . .
C10 C9 C14 121.9(3) . .
C13 C9 C14 121.5(3) . .
C9 C14 C14 111.9(4) . 2_776
C9 C14 H14B 109(2) . .
C14 C14 H14B 109(2) 2_776 .
C9 C14 H14A 115(2) . .
C14 C14 H14A 107(2) 2_776 .
H14B C14 H14A 105(3) . .

loop_
_geom_bond_atom_site_label_1
_geom_bond_atom_site_label_2
_geom_bond_distance
_geom_bond_site_symmetry_2
O6 C18 1.362(4) .
O6 C15 1.372(4) .
O10 C20 1.217(4) .
N9 C21 1.364(4) .
N9 C20 1.386(5) .
N9 H9 1.04(4) .
O7 N6 1.234(4) .
O9 C21 1.218(4) .
O8 N6 1.239(4) .
N8 N7 1.366(4) .
N8 C20 1.381(4) .
N8 C22 1.459(4) .
N6 C18 1.419(5) .
N7 C19 1.287(4) .
C15 C16 1.354(5) .
C15 C19 1.431(5) .
C18 C17 1.347(5) .
C21 C22 1.514(5) .
C22 H22A 0.9900 .
C22 H22B 0.9900 .
C16 C17 1.424(5) .
C16 H16A 0.9500 .
C19 H19A 0.9500 .
C17 H17A 0.9500 .
O1 C4 1.359(4) .
O1 C1 1.374(4) .
O4 C6 1.212(4) .
O5 C7 1.225(4) .
N4 C7 1.354(4) .
N4 C6 1.396(5) .
N4 H4 0.90(3) .
O2 N1 1.228(4) .
N3 N2 1.362(4) .
N3 C6 1.386(4) .
N3 C8 1.450(4) .
O3 N1 1.241(4) .
N2 C5 1.300(4) .
N1 C4 1.416(4) .
C4 C3 1.353(5) .
C8 C7 1.508(5) .
C8 H8A 0.9900 .
C8 H8B 0.9900 .
C1 C2 1.357(5) .
C1 C5 1.433(5) .
C2 C3 1.410(5) .
C2 H2A 0.9500 .
C5 H5A 0.9500 .
C3 H3A 0.9500 .
O12 H12B 0.95(6) .
O12 H12A 0.87(2) .
O11 H11B 0.93(5) .
O11 H11A 0.87(6) .
N10 C26 1.325(5) .
N10 C25 1.341(5) .
C24 C25 1.383(5) .
C24 C23 1.388(5) .
C24 H24A 0.9500 .
C23 C27 1.387(5) .
C23 C28 1.505(5) .
C28 C28 1.544(7) 2_666
C28 H28B 1.05(4) .
C28 H28A 0.94(4) .
C27 C26 1.385(5) .
C27 H27A 0.9500 .
C26 H26A 0.9500 .
C25 H25A 0.9500 .
N5 C12 1.338(5) .
N5 C11 1.344(5) .
C13 C12 1.375(5) .
C13 C9 1.393(5) .
C13 H13A 0.9500 .
C12 H12C 0.9500 .
C10 C11 1.378(5) .
C10 C9 1.392(5) .
C10 H10A 0.9500 .
C11 H11C 0.9500 .
C9 C14 1.502(5) .
C14 C14 1.535(7) 2_776
C14 H14B 1.04(4) .
C14 H14A 0.89(4) .
